data_4501159
loop_
_publ_author_name
'Kilah, Nathan L.'
'Wise, Matthew D.'
'Beer, Paul D.'

_publ_section_title
;
 Crystallographic Implications for the Design of Halogen Bonding Anion
 Receptors
;
_journal_issue 10
_journal_name_full 'Crystal Growth &amp; Design'
_journal_page_first 4565
_journal_paper_doi 10.1021/cg200811a
_journal_volume 11
_journal_year 2011
_chemical_formula_moiety '2(C21 H33 I N3), B F4, Cl'
_chemical_formula_sum 'C42 H66 B Cl F4 I2 N6'
_chemical_formula_weight 1031.07
_chemical_name_systematic
;
Bis(4-(4-(tert-butyl)phenyl)-5-iodo-3-methyl-1-
n-octyl-1H-1,2,3-triazol-3-ium) chloride tetrafluoroborate
;
_space_group_IT_number 14
_symmetry_cell_setting monoclinic
_symmetry_space_group_name_Hall '-P 2ybc'
_symmetry_space_group_name_H-M 'P 1 21/c 1'
_atom_sites_solution_hydrogens geom
_atom_sites_solution_primary direct
_audit_creation_date 11-03-21
_audit_creation_method CRYSTALS_ver_14.06
_cell_angle_alpha 90
_cell_angle_beta 90.06(3)
_cell_angle_gamma 90
_cell_formula_units_Z 8
_cell_length_a 30.767(6)
_cell_length_b 27.684(6)
_cell_length_c 11.233(2)
_cell_measurement_reflns_used 2337
_cell_measurement_temperature 150
_cell_measurement_theta_max 28
_cell_measurement_theta_min 5
_cell_volume 9568(3)
_computing_cell_refinement 'DENZO/SCALEPACK (Otwinowski & Minor, 1997)'
_computing_data_collection 'COLLECT (Nonius, 2001).'
_computing_data_reduction 'DENZO/SCALEPACK (Otwinowski & Minor, 1997)'
_computing_molecular_graphics 'ORTEP3 (Farrugia, 1997)'
_computing_publication_material 'CRYSTALS (Betteridge et al., 2003)'
_computing_structure_refinement 'CRYSTALS (Betteridge et al., 2003)'
_computing_structure_solution 'SIR92 (Altomare et al., 1994)'
_diffrn_ambient_temperature 150
_diffrn_measured_fraction_theta_full 0.989
_diffrn_measured_fraction_theta_max 0.987
_diffrn_measurement_device Area
_diffrn_measurement_device_type 'Nonius KappaCCD'
_diffrn_measurement_method \w
_diffrn_radiation_monochromator graphite
_diffrn_radiation_type 'Mo K\a'
_diffrn_radiation_wavelength 0.71073
_diffrn_reflns_av_R_equivalents 0.032
_diffrn_reflns_limit_h_max 39
_diffrn_reflns_limit_h_min -39
_diffrn_reflns_limit_k_max 35
_diffrn_reflns_limit_k_min 0
_diffrn_reflns_limit_l_max 14
_diffrn_reflns_limit_l_min 0
_diffrn_reflns_number 21657
_diffrn_reflns_theta_full 26.925
_diffrn_reflns_theta_max 27.475
_diffrn_reflns_theta_min 5.128
_diffrn_standards_number 0
_exptl_absorpt_coefficient_mu 1.421
_exptl_absorpt_correction_T_max 1.000
_exptl_absorpt_correction_T_min 0.841
_exptl_absorpt_correction_type multi-scan
_exptl_absorpt_process_details 'DENZO/SCALEPACK (Otwinowski & Minor, 1997)'
_exptl_crystal_colour colourless
_exptl_crystal_density_diffrn 1.432
_exptl_crystal_density_method 'not measured'
_exptl_crystal_description block
_exptl_crystal_F_000 4192
_exptl_crystal_size_max 0.490
_exptl_crystal_size_mid 0.380
_exptl_crystal_size_min 0.320
_refine_diff_density_max 1.92
_refine_diff_density_min -1.90
_refine_ls_extinction_method None
_refine_ls_goodness_of_fit_ref 0.9543
_refine_ls_hydrogen_treatment constr
_refine_ls_matrix_type full
_refine_ls_number_parameters 1046
_refine_ls_number_reflns 21647
_refine_ls_number_restraints 100
_refine_ls_R_factor_all 0.0763
_refine_ls_R_factor_gt 0.0587
_refine_ls_shift/su_max 0.0017155
_refine_ls_shift/su_mean 0.0000279
_refine_ls_structure_factor_coef Fsqd
_refine_ls_weighting_details
;
 Method, part 1, Chebychev polynomial, (Watkin, 1994, Prince, 1982) 
 [weight] = 1.0/[A~0~*T~0~(x)+A~1~*T~1~(x) ... +A~n-1~]*T~n-1~(x)] 
 where A~i~ are the Chebychev coefficients listed below and x= Fcalc/Fmax 
 Method = Robust Weighting (Prince, 1982) 
 W = [weight] * [1-(deltaF/6*sigmaF)^2^]^2^ 
 A~i~ are: 
 8.65 9.98 2.86 
;
_refine_ls_weighting_scheme calc
_refine_ls_wR_factor_all 0.0767
_refine_ls_wR_factor_gt 0.0699
_refine_ls_wR_factor_ref 0.0766
_reflns_limit_h_max 39
_reflns_limit_h_min -39
_reflns_limit_k_max 35
_reflns_limit_k_min 0
_reflns_limit_l_max 14
_reflns_limit_l_min 0
_reflns_number_gt 17468
_reflns_number_total 21657
_reflns_threshold_expression I>2.0\s(I)
_oxford_diffrn_Wilson_B_factor 2.35
_oxford_diffrn_Wilson_scale 86.56
_oxford_refine_ls_r_factor_ref 0.0763
_oxford_refine_ls_scale 0.108556(11)
_oxford_reflns_number_all 21652
_oxford_reflns_threshold_expression_ref I>-3.0\s(I)
_oxford_structure_analysis_title '002NLK10comb in P2(1)/c'
_cod_data_source_file cg200811a_si_001.cif
_cod_data_source_block ClITm2BF4
_cod_original_sg_symbol_Hall '-P 2ybc '
_cod_original_sg_symbol_H-M 'P 21/c '
_cod_database_code 4501159

loop_
_symmetry_equiv_pos_as_xyz
x,y,z
-x,-y,-z
x,-y+1/2,z+1/2
-x,y+1/2,-z+1/2

loop_
_atom_site_label
_atom_site_type_symbol
_atom_site_fract_x
_atom_site_fract_y
_atom_site_fract_z
_atom_site_U_iso_or_equiv
_atom_site_occupancy
_atom_site_adp_type
_atom_site_refinement_flags_posn
_atom_site_refinement_flags_adp
_atom_site_refinement_flags_occupancy
_atom_site_disorder_group
Cl1 Cl 0.12978(5) 0.49281(5) 0.89907(12) 0.0436 1.0000 Uani . . . .
Cl2 Cl 0.37576(5) 0.52097(4) 0.63100(12) 0.0376 1.0000 Uani . . . .
B3 B 0.1146(2) 0.3859(2) 0.3688(6) 0.0455 1.0000 Uani . . . .
F4 F 0.11601(15) 0.36988(15) 0.2589(4) 0.0743 1.0000 Uani . . . .
F5 F 0.07329(12) 0.37673(13) 0.4150(3) 0.0530 1.0000 Uani . . . .
F6 F 0.12265(14) 0.43657(11) 0.3721(4) 0.0556 1.0000 Uani . . . .
F7 F 0.14373(15) 0.36626(16) 0.4484(6) 0.1012 1.0000 Uani . . . .
B8 B 0.37816(13) 0.62552(12) 1.1292(4) 0.0346 1.0000 Uani D . . .
F14 F 0.3571(2) 0.6252(3) 1.0167(6) 0.0633 0.508(8) Uani D . P 1
F15 F 0.3572(3) 0.6571(3) 1.2037(6) 0.0839 0.508(8) Uani D . P 1
F16 F 0.3773(2) 0.5810(2) 1.1755(7) 0.0678 0.508(8) Uani D . P 1
F17 F 0.4212(2) 0.6402(3) 1.1133(6) 0.0627 0.508(8) Uani D . P 1
F24 F 0.3347(2) 0.6396(3) 1.1431(6) 0.0587 0.492(8) Uani D . P 2
F25 F 0.3991(3) 0.6569(2) 1.0575(7) 0.0767 0.492(8) Uani D . P 2
F26 F 0.3797(2) 0.5797(3) 1.0808(7) 0.0602 0.492(8) Uani D . P 2
F27 F 0.3981(2) 0.6249(3) 1.2411(6) 0.0726 0.492(8) Uani D . P 2
C101 C -0.1232(4) 0.2301(6) 1.4350(18) 0.2179 1.0000 Uani D U . .
C102 C -0.1363(3) 0.2689(5) 1.3548(15) 0.1938 1.0000 Uani D U . .
C103 C -0.0970(2) 0.2940(4) 1.3105(10) 0.1205 1.0000 Uani D U . .
C104 C -0.1111(2) 0.3374(3) 1.2282(7) 0.0828 1.0000 Uani D U . .
C105 C -0.0699(2) 0.3601(3) 1.1712(5) 0.0678 1.0000 Uani D U . .
C106 C -0.0490(2) 0.3964(3) 1.2600(6) 0.0661 1.0000 Uani D U . .
C107 C -0.0032(2) 0.4097(2) 1.2244(5) 0.0472 1.0000 Uani . U . .
C108 C 0.0175(2) 0.4484(2) 1.3033(5) 0.0461 1.0000 Uani . . . .
N109 N -0.00193(15) 0.49616(16) 1.2796(4) 0.0364 1.0000 Uani . . . .
N110 N -0.03655(16) 0.51019(17) 1.3412(4) 0.0425 1.0000 Uani . . . .
N111 N -0.04746(15) 0.55201(16) 1.2938(4) 0.0378 1.0000 Uani . . . .
C112 C -0.02115(16) 0.56510(18) 1.2024(4) 0.0310 1.0000 Uani . . . .
C113 C 0.00886(16) 0.52813(18) 1.1933(4) 0.0308 1.0000 Uani . . . .
C114 C -0.0857(2) 0.5777(2) 1.3406(6) 0.0507 1.0000 Uani . . . .
I115 I 0.059664(10) 0.517359(12) 1.07300(3) 0.0306 1.0000 Uani . . . .
C116 C -0.02569(16) 0.61043(17) 1.1342(4) 0.0285 1.0000 Uani . . . .
C117 C -0.06313(17) 0.61912(19) 1.0672(5) 0.0369 1.0000 Uani . . . .
C118 C -0.06723(17) 0.66186(18) 1.0038(5) 0.0348 1.0000 Uani . . . .
C119 C -0.03531(17) 0.69728(17) 1.0072(4) 0.0315 1.0000 Uani . . . .
C120 C 0.00183(17) 0.68767(18) 1.0734(5) 0.0350 1.0000 Uani . . . .
C121 C 0.00647(17) 0.64482(18) 1.1363(5) 0.0356 1.0000 Uani . . . .
C122 C -0.04193(18) 0.74401(18) 0.9372(5) 0.0381 1.0000 Uani . . . .
C123 C -0.0846(2) 0.7680(2) 0.9780(5) 0.0467 1.0000 Uani . . . .
C124 C -0.0049(2) 0.7805(2) 0.9552(6) 0.0507 1.0000 Uani . . . .
C125 C -0.0445(2) 0.7318(2) 0.8046(5) 0.0470 1.0000 Uani . . . .
C201 C 0.3681(5) 0.2361(5) 0.4892(19) 0.3192 1.0000 Uani D U . .
C202 C 0.3573(4) 0.2860(4) 0.4617(13) 0.1817 1.0000 Uani D U . .
C203 C 0.3595(3) 0.3175(4) 0.5819(8) 0.1219 1.0000 Uani D U . .
C204 C 0.3459(2) 0.3728(3) 0.5517(8) 0.0913 1.0000 Uani D U . .
C205 C 0.2980(2) 0.3760(2) 0.5426(8) 0.0803 1.0000 Uani D U . .
C206 C 0.2856(2) 0.4239(3) 0.4886(6) 0.0664 1.0000 Uani D U . .
C207 C 0.2369(2) 0.4314(2) 0.4983(6) 0.0613 1.0000 Uani . U . .
C208 C 0.2194(2) 0.4750(2) 0.4368(5) 0.0573 1.0000 Uani . . . .
N209 N 0.24159(15) 0.51934(17) 0.4787(4) 0.0400 1.0000 Uani . . . .
N210 N 0.27457(16) 0.53658(17) 0.4152(4) 0.0412 1.0000 Uani . . . .
N211 N 0.28796(14) 0.57445(15) 0.4759(3) 0.0318 1.0000 Uani . . . .
C212 C 0.26497(15) 0.58177(17) 0.5782(4) 0.0278 1.0000 Uani . . . .
C213 C 0.23466(17) 0.54489(19) 0.5803(4) 0.0327 1.0000 Uani . . . .
C214 C 0.32482(19) 0.60208(19) 0.4271(5) 0.0387 1.0000 Uani . . . .
I215 I 0.188402(11) 0.525901(12) 0.70809(3) 0.0330 1.0000 Uani . . . .
C216 C 0.27034(16) 0.62195(17) 0.6615(4) 0.0278 1.0000 Uani . . . .
C217 C 0.23369(16) 0.64781(18) 0.6975(4) 0.0326 1.0000 Uani . . . .
C218 C 0.23715(18) 0.68443(18) 0.7784(5) 0.0376 1.0000 Uani . . . .
C219 C 0.27720(17) 0.69853(17) 0.8272(4) 0.0319 1.0000 Uani . . . .
C220 C 0.31336(19) 0.67252(18) 0.7914(5) 0.0386 1.0000 Uani . . . .
C221 C 0.31039(17) 0.63470(18) 0.7105(5) 0.0334 1.0000 Uani . . . .
C222 C 0.2790(2) 0.73988(19) 0.9173(5) 0.0446 1.0000 Uani . . . .
C223 C 0.3253(3) 0.7533(3) 0.9533(7) 0.0750 1.0000 Uani . . . .
C224 C 0.2571(2) 0.7854(2) 0.8633(6) 0.0531 1.0000 Uani . . . .
C225 C 0.2537(4) 0.7247(3) 1.0293(7) 0.1008 1.0000 Uani . . . .
C301 C 0.6559(4) 0.5566(7) -0.1728(10) 0.1921 1.0000 Uani D U . .
C302 C 0.6411(3) 0.6079(4) -0.1648(7) 0.1399 1.0000 Uani D U . .
C303 C 0.5950(2) 0.6090(4) -0.1205(7) 0.1062 1.0000 Uani D U . .
C304 C 0.5946(2) 0.6024(4) 0.0235(6) 0.0985 1.0000 Uani D U . .
C305 C 0.54709(17) 0.5969(2) 0.0650(5) 0.0542 1.0000 Uani D U . .
C306 C 0.54578(18) 0.5858(2) 0.2002(5) 0.0443 1.0000 Uani D U . .
C307 C 0.4984(2) 0.57932(19) 0.2424(5) 0.0429 1.0000 Uani . U . .
C308 C 0.47398(18) 0.53678(19) 0.1873(4) 0.0369 1.0000 Uani . . . .
N309 N 0.49283(13) 0.49041(14) 0.2239(3) 0.0283 1.0000 Uani . . . .
N310 N 0.52400(14) 0.47040(15) 0.1581(3) 0.0321 1.0000 Uani . . . .
N311 N 0.53494(13) 0.43076(14) 0.2157(3) 0.0273 1.0000 Uani . . . .
C312 C 0.51144(15) 0.42430(17) 0.3176(4) 0.0262 1.0000 Uani . . . .
C313 C 0.48363(15) 0.46342(17) 0.3217(4) 0.0258 1.0000 Uani . . . .
C314 C 0.56967(18) 0.40066(19) 0.1657(5) 0.0384 1.0000 Uani . . . .
I315 I 0.437404(10) 0.483642(11) 0.44910(2) 0.0271 1.0000 Uani . . . .
C316 C 0.51545(16) 0.38267(16) 0.3981(4) 0.0271 1.0000 Uani . . . .
C317 C 0.55429(18) 0.36986(18) 0.4520(5) 0.0357 1.0000 Uani . . . .
C318 C 0.55656(18) 0.33135(18) 0.5321(5) 0.0379 1.0000 Uani . . . .
C319 C 0.51959(18) 0.30470(17) 0.5609(4) 0.0324 1.0000 Uani . . . .
C320 C 0.48105(17) 0.31754(18) 0.5057(4) 0.0338 1.0000 Uani . . . .
C321 C 0.47844(16) 0.35581(18) 0.4263(4) 0.0316 1.0000 Uani . . . .
C322 C 0.5198(2) 0.26281(17) 0.6519(5) 0.0399 1.0000 Uani . . . .
C323 C 0.4900(4) 0.2766(3) 0.7547(6) 0.0881 1.0000 Uani . . . .
C324 C 0.5023(2) 0.2166(2) 0.5914(6) 0.0517 1.0000 Uani . . . .
C325 C 0.5639(3) 0.2519(3) 0.7013(8) 0.0803 1.0000 Uani . . . .
C401 C 0.0864(4) 0.5698(6) 1.4197(9) 0.1879 1.0000 Uani D U . .
C402 C 0.1047(3) 0.6182(4) 1.4104(9) 0.1617 1.0000 Uani D U . .
C403 C 0.1528(2) 0.6144(4) 1.3708(7) 0.1043 1.0000 Uani D U . .
C404 C 0.15469(19) 0.6035(4) 1.2337(6) 0.0834 1.0000 Uani D U . .
C405 C 0.20241(16) 0.6057(2) 1.1920(5) 0.0496 1.0000 Uani D U . .
C406 C 0.20499(17) 0.5945(2) 1.0570(5) 0.0414 1.0000 Uani D U . .
C407 C 0.25252(19) 0.58967(19) 1.0136(5) 0.0402 1.0000 Uani . U . .
C408 C 0.27774(18) 0.54920(18) 1.0702(4) 0.0358 1.0000 Uani . . . .
N409 N 0.25896(13) 0.50174(14) 1.0421(3) 0.0295 1.0000 Uani . . . .
N410 N 0.22771(15) 0.48454(15) 1.1121(3) 0.0354 1.0000 Uani . . . .
N411 N 0.21647(14) 0.44359(15) 1.0610(4) 0.0331 1.0000 Uani . . . .
C412 C 0.23974(16) 0.43391(17) 0.9604(4) 0.0294 1.0000 Uani . . . .
C413 C 0.26728(15) 0.47273(16) 0.9487(4) 0.0268 1.0000 Uani . . . .
C414 C 0.1814(2) 0.4152(2) 1.1155(5) 0.0477 1.0000 Uani . . . .
I415 I 0.313003(10) 0.488898(11) 0.81643(3) 0.0278 1.0000 Uani . . . .
C416 C 0.23418(16) 0.38948(16) 0.8901(4) 0.0287 1.0000 Uani . . . .
C417 C 0.19635(18) 0.38057(19) 0.8277(5) 0.0406 1.0000 Uani . . . .
C418 C 0.19162(18) 0.3376(2) 0.7653(5) 0.0435 1.0000 Uani . . . .
C419 C 0.22354(17) 0.30219(17) 0.7658(4) 0.0327 1.0000 Uani . . . .
C420 C 0.26150(17) 0.31228(18) 0.8268(5) 0.0366 1.0000 Uani . . . .
C421 C 0.26731(17) 0.35520(18) 0.8883(5) 0.0371 1.0000 Uani . . . .
C422 C 0.21568(19) 0.25480(19) 0.6984(5) 0.0386 1.0000 Uani . . . .
C423 C 0.2110(2) 0.2660(2) 0.5657(5) 0.0503 1.0000 Uani . . . .
C424 C 0.2527(2) 0.2187(2) 0.7146(7) 0.0599 1.0000 Uani . . . .
C425 C 0.1737(2) 0.2312(2) 0.7434(5) 0.0477 1.0000 Uani . . . .
H1011 H -0.1487 0.2145 1.4660 0.3340 1.0000 Uiso R . . .
H1012 H -0.1060 0.2432 1.4990 0.3341 1.0000 Uiso R . . .
H1013 H -0.1062 0.2074 1.3898 0.3341 1.0000 Uiso R . . .
H1021 H -0.1548 0.2914 1.3979 0.2433 1.0000 Uiso R . . .
H1022 H -0.1517 0.2553 1.2869 0.2432 1.0000 Uiso R . . .
H1031 H -0.0805 0.3061 1.3794 0.1442 1.0000 Uiso R . . .
H1032 H -0.0805 0.2704 1.2636 0.1444 1.0000 Uiso R . . .
H1041 H -0.1272 0.3621 1.2743 0.0974 1.0000 Uiso R . . .
H1042 H -0.1289 0.3245 1.1628 0.0970 1.0000 Uiso R . . .
H1051 H -0.0794 0.3782 1.1008 0.0812 1.0000 Uiso R . . .
H1052 H -0.0492 0.3344 1.1504 0.0813 1.0000 Uiso R . . .
H1061 H -0.0663 0.4256 1.2595 0.0778 1.0000 Uiso R . . .
H1062 H -0.0488 0.3820 1.3398 0.0785 1.0000 Uiso R . . .
H1071 H 0.0152 0.3811 1.2321 0.0572 1.0000 Uiso R . . .
H1072 H -0.0033 0.4207 1.1422 0.0571 1.0000 Uiso R . . .
H1081 H 0.0125 0.4402 1.3858 0.0551 1.0000 Uiso R . . .
H1082 H 0.0486 0.4505 1.2889 0.0545 1.0000 Uiso R . . .
H1141 H -0.1104 0.5721 1.2892 0.0773 1.0000 Uiso R . . .
H1142 H -0.0915 0.5653 1.4198 0.0768 1.0000 Uiso R . . .
H1143 H -0.0789 0.6116 1.3437 0.0767 1.0000 Uiso R . . .
H1171 H -0.0855 0.5964 1.0650 0.0439 1.0000 Uiso R . . .
H1181 H -0.0923 0.6666 0.9569 0.0420 1.0000 Uiso R . . .
H1201 H 0.0245 0.7103 1.0753 0.0421 1.0000 Uiso R . . .
H1211 H 0.0319 0.6395 1.1796 0.0428 1.0000 Uiso R . . .
H1231 H -0.0898 0.7967 0.9311 0.0698 1.0000 Uiso R . . .
H1232 H -0.0823 0.7774 1.0602 0.0698 1.0000 Uiso R . . .
H1233 H -0.1086 0.7459 0.9682 0.0699 1.0000 Uiso R . . .
H1241 H -0.0100 0.8085 0.9068 0.0758 1.0000 Uiso R . . .
H1242 H -0.0033 0.7903 1.0375 0.0759 1.0000 Uiso R . . .
H1243 H 0.0224 0.7666 0.9321 0.0758 1.0000 Uiso R . . .
H1251 H -0.0516 0.7608 0.7608 0.0698 1.0000 Uiso R . . .
H1252 H -0.0167 0.7192 0.7776 0.0700 1.0000 Uiso R . . .
H1253 H -0.0671 0.7081 0.7913 0.0699 1.0000 Uiso R . . .
H2011 H 0.3667 0.2172 0.4187 0.3678 1.0000 Uiso R . . .
H2012 H 0.3967 0.2347 0.5210 0.3678 1.0000 Uiso R . . .
H2013 H 0.3481 0.2239 0.5460 0.3678 1.0000 Uiso R . . .
H2021 H 0.3779 0.2977 0.4031 0.2181 1.0000 Uiso R . . .
H2022 H 0.3280 0.2875 0.4297 0.2181 1.0000 Uiso R . . .
H2031 H 0.3892 0.3167 0.6144 0.1470 1.0000 Uiso R . . .
H2032 H 0.3396 0.3043 0.6403 0.1471 1.0000 Uiso R . . .
H2041 H 0.3560 0.3940 0.6150 0.1101 1.0000 Uiso R . . .
H2042 H 0.3589 0.3824 0.4755 0.1103 1.0000 Uiso R . . .
H2051 H 0.2847 0.3733 0.6228 0.0963 1.0000 Uiso R . . .
H2052 H 0.2875 0.3496 0.4903 0.0963 1.0000 Uiso R . . .
H2061 H 0.3012 0.4487 0.5304 0.0790 1.0000 Uiso R . . .
H2062 H 0.2939 0.4245 0.4056 0.0791 1.0000 Uiso R . . .
H2071 H 0.2300 0.4332 0.5831 0.0740 1.0000 Uiso R . . .
H2072 H 0.2231 0.4030 0.4637 0.0743 1.0000 Uiso R . . .
H2081 H 0.1882 0.4778 0.4507 0.0691 1.0000 Uiso R . . .
H2082 H 0.2252 0.4718 0.3518 0.0688 1.0000 Uiso R . . .
H2141 H 0.3513 0.5844 0.4406 0.0578 1.0000 Uiso R . . .
H2142 H 0.3207 0.6060 0.3439 0.0582 1.0000 Uiso R . . .
H2143 H 0.3264 0.6333 0.4647 0.0581 1.0000 Uiso R . . .
H2171 H 0.2068 0.6398 0.6660 0.0398 1.0000 Uiso R . . .
H2181 H 0.2119 0.7009 0.8015 0.0451 1.0000 Uiso R . . .
H2201 H 0.3409 0.6804 0.8229 0.0460 1.0000 Uiso R . . .
H2211 H 0.3349 0.6176 0.6890 0.0397 1.0000 Uiso R . . .
H2231 H 0.3245 0.7782 1.0132 0.1119 1.0000 Uiso R . . .
H2232 H 0.3406 0.7649 0.8839 0.1122 1.0000 Uiso R . . .
H2233 H 0.3397 0.7250 0.9850 0.1120 1.0000 Uiso R . . .
H2241 H 0.2585 0.8114 0.9200 0.0789 1.0000 Uiso R . . .
H2242 H 0.2716 0.7944 0.7912 0.0789 1.0000 Uiso R . . .
H2243 H 0.2270 0.7782 0.8453 0.0788 1.0000 Uiso R . . .
H2251 H 0.2543 0.7505 1.0865 0.1549 1.0000 Uiso R . . .
H2252 H 0.2666 0.6961 1.0625 0.1550 1.0000 Uiso R . . .
H2253 H 0.2241 0.7179 1.0073 0.1549 1.0000 Uiso R . . .
H3011 H 0.6870 0.5555 -0.1728 0.2961 1.0000 Uiso R . . .
H3012 H 0.6447 0.5393 -0.1051 0.2959 1.0000 Uiso R . . .
H3013 H 0.6447 0.5428 -0.2449 0.2960 1.0000 Uiso R . . .
H3021 H 0.6601 0.6262 -0.1104 0.1725 1.0000 Uiso R . . .
H3022 H 0.6421 0.6219 -0.2447 0.1720 1.0000 Uiso R . . .
H3031 H 0.5825 0.6402 -0.1391 0.1221 1.0000 Uiso R . . .
H3032 H 0.5789 0.5827 -0.1574 0.1223 1.0000 Uiso R . . .
H3041 H 0.6080 0.6301 0.0625 0.1160 1.0000 Uiso R . . .
H3042 H 0.6107 0.5731 0.0441 0.1162 1.0000 Uiso R . . .
H3051 H 0.5313 0.6267 0.0485 0.0662 1.0000 Uiso R . . .
H3052 H 0.5338 0.5699 0.0225 0.0663 1.0000 Uiso R . . .
H3061 H 0.5580 0.6128 0.2444 0.0541 1.0000 Uiso R . . .
H3062 H 0.5621 0.5566 0.2181 0.0540 1.0000 Uiso R . . .
H3071 H 0.4822 0.6084 0.2233 0.0509 1.0000 Uiso R . . .
H3072 H 0.4984 0.5746 0.3277 0.0510 1.0000 Uiso R . . .
H3081 H 0.4758 0.5389 0.1012 0.0437 1.0000 Uiso R . . .
H3082 H 0.4439 0.5374 0.2115 0.0438 1.0000 Uiso R . . .
H3141 H 0.5669 0.3998 0.0814 0.0583 1.0000 Uiso R . . .
H3142 H 0.5977 0.4135 0.1866 0.0582 1.0000 Uiso R . . .
H3143 H 0.5672 0.3687 0.1966 0.0583 1.0000 Uiso R . . .
H3171 H 0.5791 0.3875 0.4351 0.0429 1.0000 Uiso R . . .
H3181 H 0.5832 0.3232 0.5669 0.0461 1.0000 Uiso R . . .
H3201 H 0.4558 0.3000 0.5221 0.0410 1.0000 Uiso R . . .
H3211 H 0.4520 0.3638 0.3914 0.0381 1.0000 Uiso R . . .
H3231 H 0.4885 0.2502 0.8103 0.1359 1.0000 Uiso R . . .
H3232 H 0.5018 0.3047 0.7935 0.1359 1.0000 Uiso R . . .
H3233 H 0.4616 0.2838 0.7247 0.1361 1.0000 Uiso R . . .
H3241 H 0.4998 0.1913 0.6494 0.0777 1.0000 Uiso R . . .
H3242 H 0.5217 0.2064 0.5295 0.0782 1.0000 Uiso R . . .
H3243 H 0.4740 0.2227 0.5577 0.0780 1.0000 Uiso R . . .
H3251 H 0.5614 0.2259 0.7582 0.1189 1.0000 Uiso R . . .
H3252 H 0.5747 0.2804 0.7404 0.1189 1.0000 Uiso R . . .
H3253 H 0.5834 0.2426 0.6384 0.1191 1.0000 Uiso R . . .
H4011 H 0.0563 0.5725 1.4412 0.2850 1.0000 Uiso R . . .
H4012 H 0.1021 0.5525 1.4799 0.2850 1.0000 Uiso R . . .
H4013 H 0.0894 0.5542 1.3435 0.2850 1.0000 Uiso R . . .
H4021 H 0.1030 0.6334 1.4891 0.1910 1.0000 Uiso R . . .
H4022 H 0.0881 0.6366 1.3512 0.1915 1.0000 Uiso R . . .
H4031 H 0.1671 0.6449 1.3857 0.1162 1.0000 Uiso R . . .
H4032 H 0.1665 0.5882 1.4134 0.1163 1.0000 Uiso R . . .
H4041 H 0.1370 0.6269 1.1894 0.0991 1.0000 Uiso R . . .
H4042 H 0.1432 0.5708 1.2212 0.0993 1.0000 Uiso R . . .
H4051 H 0.2147 0.6381 1.2071 0.0611 1.0000 Uiso R . . .
H4052 H 0.2194 0.5817 1.2370 0.0612 1.0000 Uiso R . . .
H4061 H 0.1914 0.6205 1.0115 0.0506 1.0000 Uiso R . . .
H4062 H 0.1902 0.5640 1.0400 0.0502 1.0000 Uiso R . . .
H4071 H 0.2672 0.6198 1.0319 0.0478 1.0000 Uiso R . . .
H4072 H 0.2521 0.5846 0.9281 0.0481 1.0000 Uiso R . . .
H4081 H 0.2779 0.5532 1.1562 0.0432 1.0000 Uiso R . . .
H4082 H 0.3074 0.5496 1.0406 0.0430 1.0000 Uiso R . . .
H4141 H 0.1542 0.4292 1.0931 0.0718 1.0000 Uiso R . . .
H4142 H 0.1848 0.4152 1.1993 0.0725 1.0000 Uiso R . . .
H4143 H 0.1829 0.3830 1.0859 0.0720 1.0000 Uiso R . . .
H4171 H 0.1738 0.4034 0.8288 0.0479 1.0000 Uiso R . . .
H4181 H 0.1662 0.3326 0.7218 0.0531 1.0000 Uiso R . . .
H4201 H 0.2838 0.2895 0.8268 0.0441 1.0000 Uiso R . . .
H4211 H 0.2934 0.3610 0.9286 0.0442 1.0000 Uiso R . . .
H4231 H 0.2027 0.2367 0.5250 0.0749 1.0000 Uiso R . . .
H4232 H 0.2386 0.2773 0.5349 0.0749 1.0000 Uiso R . . .
H4233 H 0.1885 0.2900 0.5537 0.0751 1.0000 Uiso R . . .
H4241 H 0.2457 0.1898 0.6714 0.0888 1.0000 Uiso R . . .
H4242 H 0.2560 0.2112 0.7978 0.0889 1.0000 Uiso R . . .
H4243 H 0.2792 0.2320 0.6844 0.0888 1.0000 Uiso R . . .
H4251 H 0.1675 0.2027 0.6965 0.0709 1.0000 Uiso R . . .
H4252 H 0.1765 0.2226 0.8267 0.0710 1.0000 Uiso R . . .
H4253 H 0.1499 0.2536 0.7337 0.0708 1.0000 Uiso R . . .

loop_
_atom_site_aniso_label
_atom_site_aniso_U_11
_atom_site_aniso_U_22
_atom_site_aniso_U_33
_atom_site_aniso_U_23
_atom_site_aniso_U_13
_atom_site_aniso_U_12
Cl1 0.0377(7) 0.0413(7) 0.0517(8) -0.0039(6) 0.0229(6) -0.0056(6)
Cl2 0.0387(6) 0.0344(6) 0.0399(6) -0.0004(5) 0.0224(5) 0.0007(5)
B3 0.044(4) 0.045(4) 0.048(4) 0.004(3) 0.007(3) 0.001(3)
F4 0.079(3) 0.071(3) 0.073(3) -0.025(2) 0.024(2) -0.032(2)
F5 0.049(2) 0.053(2) 0.058(2) 0.0083(16) 0.0086(16) -0.0073(16)
F6 0.066(2) 0.0326(16) 0.068(2) -0.0008(17) 0.0143(17) -0.0071(17)
F7 0.057(3) 0.062(3) 0.185(6) 0.026(3) -0.052(3) -0.004(2)
B8 0.031(3) 0.046(3) 0.027(2) -0.001(2) 0.011(2) -0.003(3)
F14 0.037(4) 0.103(7) 0.049(4) 0.003(4) -0.010(3) 0.003(4)
F15 0.115(9) 0.072(6) 0.065(6) -0.004(5) 0.061(6) 0.009(6)
F16 0.056(5) 0.049(4) 0.098(7) 0.027(5) 0.025(5) 0.019(4)
F17 0.048(5) 0.090(7) 0.050(5) 0.003(4) 0.001(3) -0.026(4)
F24 0.047(5) 0.071(6) 0.058(5) -0.005(4) -0.008(4) 0.024(4)
F25 0.114(9) 0.052(5) 0.064(6) -0.006(4) 0.054(6) -0.023(5)
F26 0.063(5) 0.048(4) 0.070(6) -0.010(4) 0.020(4) -0.004(4)
F27 0.040(4) 0.124(8) 0.054(5) -0.010(5) -0.012(4) 0.001(5)
C101 0.089(9) 0.200(16) 0.37(3) 0.176(16) -0.068(12) -0.047(9)
C102 0.120(9) 0.219(16) 0.242(17) 0.146(13) -0.087(10) -0.080(10)
C103 0.107(8) 0.151(10) 0.103(8) 0.039(6) -0.002(6) -0.014(6)
C104 0.065(5) 0.087(5) 0.096(6) -0.008(4) -0.002(4) -0.016(4)
C105 0.071(4) 0.080(5) 0.053(4) -0.010(3) 0.007(3) -0.002(3)
C106 0.068(4) 0.062(4) 0.069(4) -0.014(3) 0.026(3) -0.011(3)
C107 0.060(3) 0.037(3) 0.045(3) 0.008(2) 0.017(3) 0.007(2)
C108 0.048(3) 0.041(3) 0.049(3) 0.015(3) 0.011(3) 0.007(3)
N109 0.041(2) 0.042(2) 0.026(2) 0.0057(17) 0.0085(18) 0.0039(19)
N110 0.052(3) 0.044(3) 0.032(2) 0.0015(19) 0.017(2) 0.005(2)
N111 0.045(3) 0.035(2) 0.033(2) -0.0016(18) 0.0111(19) 0.0037(19)
C112 0.034(3) 0.031(2) 0.028(2) -0.0046(19) 0.0049(19) -0.002(2)
C113 0.031(2) 0.035(3) 0.026(2) -0.0022(19) 0.0086(18) -0.003(2)
C114 0.052(4) 0.049(3) 0.052(3) -0.008(3) 0.027(3) 0.010(3)
I115 0.02622(15) 0.03391(16) 0.03168(15) -0.00088(13) 0.00354(11) 0.00033(12)
C116 0.031(2) 0.026(2) 0.028(2) -0.0048(18) 0.0059(19) -0.0007(18)
C117 0.033(3) 0.034(3) 0.044(3) -0.004(2) -0.003(2) -0.007(2)
C118 0.032(3) 0.030(2) 0.042(3) -0.004(2) -0.004(2) -0.004(2)
C119 0.036(3) 0.025(2) 0.034(3) -0.0003(19) 0.005(2) 0.0026(19)
C120 0.034(3) 0.032(3) 0.039(3) 0.000(2) 0.001(2) -0.008(2)
C121 0.035(3) 0.035(3) 0.037(3) 0.000(2) -0.002(2) 0.001(2)
C122 0.042(3) 0.030(3) 0.042(3) 0.000(2) 0.000(2) -0.001(2)
C123 0.056(4) 0.038(3) 0.046(3) -0.001(2) -0.002(3) 0.012(3)
C124 0.051(4) 0.035(3) 0.067(4) 0.011(3) -0.004(3) -0.009(3)
C125 0.062(4) 0.042(3) 0.036(3) 0.006(2) 0.005(3) 0.002(3)
C201 0.096(11) 0.121(9) 0.74(6) -0.098(15) -0.09(2) -0.005(9)
C202 0.072(8) 0.157(9) 0.316(18) -0.079(11) -0.080(10) 0.010(8)
C203 0.077(6) 0.135(6) 0.154(10) 0.044(6) 0.034(7) 0.020(6)
C204 0.072(4) 0.106(5) 0.096(6) 0.019(5) -0.003(5) -0.026(4)
C205 0.071(3) 0.059(4) 0.112(7) -0.003(4) 0.026(5) -0.013(3)
C206 0.080(3) 0.063(4) 0.056(4) -0.008(3) 0.012(3) -0.018(3)
C207 0.079(3) 0.051(4) 0.054(4) -0.020(3) 0.018(3) -0.024(3)
C208 0.076(5) 0.063(4) 0.033(3) -0.013(3) 0.008(3) -0.035(4)
N209 0.046(3) 0.049(3) 0.026(2) -0.0021(19) 0.0034(18) -0.015(2)
N210 0.054(3) 0.046(3) 0.024(2) -0.0048(18) 0.0093(19) -0.013(2)
N211 0.039(2) 0.031(2) 0.025(2) -0.0008(16) 0.0046(17) -0.0077(18)
C212 0.026(2) 0.032(2) 0.025(2) 0.0041(18) 0.0037(18) -0.0017(19)
C213 0.037(3) 0.040(3) 0.021(2) 0.0003(19) 0.0016(19) -0.008(2)
C214 0.047(3) 0.032(3) 0.036(3) 0.001(2) 0.014(2) -0.007(2)
I215 0.02949(16) 0.03969(17) 0.02972(15) 0.00177(13) 0.00292(12) -0.00848(13)
C216 0.033(2) 0.027(2) 0.023(2) 0.0039(17) 0.0051(18) -0.0033(19)
C217 0.028(2) 0.033(3) 0.037(3) 0.002(2) 0.003(2) 0.000(2)
C218 0.040(3) 0.031(3) 0.043(3) 0.000(2) 0.013(2) 0.005(2)
C219 0.042(3) 0.026(2) 0.028(2) -0.0010(18) 0.003(2) 0.001(2)
C220 0.043(3) 0.029(2) 0.044(3) -0.004(2) -0.003(2) 0.002(2)
C221 0.030(3) 0.031(2) 0.039(3) 0.000(2) 0.002(2) 0.003(2)
C222 0.068(4) 0.028(3) 0.038(3) -0.005(2) 0.010(3) 0.005(3)
C223 0.093(6) 0.054(4) 0.078(5) -0.031(4) -0.037(4) 0.020(4)
C224 0.068(4) 0.031(3) 0.060(4) -0.008(3) -0.006(3) 0.008(3)
C225 0.207(11) 0.043(4) 0.052(4) -0.016(3) 0.059(6) -0.017(5)
C301 0.168(13) 0.343(19) 0.065(7) 0.028(10) -0.008(7) 0.149(14)
C302 0.084(6) 0.269(15) 0.067(6) -0.005(9) 0.018(5) 0.010(9)
C303 0.077(5) 0.154(9) 0.088(4) 0.083(6) 0.015(4) 0.024(6)
C304 0.066(4) 0.145(9) 0.085(4) 0.062(6) 0.024(4) 0.027(5)
C305 0.061(3) 0.051(4) 0.050(3) 0.018(3) 0.009(3) 0.010(3)
C306 0.051(3) 0.036(3) 0.046(2) 0.007(2) -0.001(2) 0.005(2)
C307 0.059(3) 0.034(3) 0.036(3) 0.005(2) 0.011(2) 0.012(2)
C308 0.044(3) 0.039(3) 0.027(2) 0.011(2) 0.001(2) 0.012(2)
N309 0.034(2) 0.030(2) 0.0212(18) 0.0006(15) 0.0058(15) 0.0047(17)
N310 0.035(2) 0.036(2) 0.0255(19) -0.0002(17) 0.0095(16) 0.0025(18)
N311 0.032(2) 0.0269(19) 0.0233(18) -0.0025(15) 0.0064(16) 0.0033(16)
C312 0.028(2) 0.029(2) 0.022(2) -0.0027(17) 0.0043(17) -0.0003(18)
C313 0.028(2) 0.030(2) 0.020(2) -0.0012(17) 0.0045(17) 0.0014(18)
C314 0.044(3) 0.034(3) 0.037(3) -0.006(2) 0.021(2) 0.007(2)
I315 0.02528(14) 0.03162(15) 0.02442(14) -0.00024(11) 0.00488(11) 0.00295(12)
C316 0.031(2) 0.025(2) 0.025(2) -0.0012(17) 0.0059(18) -0.0003(18)
C317 0.033(3) 0.029(2) 0.045(3) 0.004(2) 0.000(2) -0.001(2)
C318 0.037(3) 0.029(3) 0.047(3) 0.005(2) -0.005(2) 0.004(2)
C319 0.046(3) 0.022(2) 0.029(2) -0.0002(18) 0.001(2) -0.001(2)
C320 0.033(3) 0.030(2) 0.039(3) 0.007(2) 0.006(2) -0.006(2)
C321 0.029(2) 0.034(3) 0.032(2) 0.002(2) -0.0002(19) 0.002(2)
C322 0.066(4) 0.021(2) 0.032(3) 0.0028(19) -0.001(2) -0.003(2)
C323 0.173(10) 0.047(4) 0.044(4) 0.018(3) 0.039(5) 0.026(5)
C324 0.069(4) 0.030(3) 0.056(4) 0.008(3) -0.006(3) -0.009(3)
C325 0.097(6) 0.049(4) 0.095(6) 0.039(4) -0.050(5) -0.029(4)
C401 0.184(13) 0.321(18) 0.059(6) -0.066(9) 0.044(7) -0.171(14)
C402 0.118(7) 0.243(14) 0.125(9) -0.065(10) 0.076(8) -0.061(10)
C403 0.098(6) 0.134(8) 0.082(4) -0.066(6) 0.034(5) -0.047(6)
C404 0.057(4) 0.122(7) 0.072(4) -0.039(5) 0.020(3) -0.018(5)
C405 0.049(3) 0.053(3) 0.047(3) -0.011(3) 0.005(2) -0.009(3)
C406 0.045(3) 0.033(3) 0.046(2) -0.005(2) 0.002(2) -0.004(2)
C407 0.050(3) 0.029(3) 0.041(3) -0.001(2) 0.009(2) -0.007(2)
C408 0.046(3) 0.030(2) 0.032(3) -0.009(2) 0.007(2) -0.014(2)
N409 0.033(2) 0.032(2) 0.0233(19) -0.0005(15) 0.0060(16) -0.0066(17)
N410 0.046(3) 0.034(2) 0.0265(19) -0.0016(17) 0.0099(17) -0.0103(19)
N411 0.041(2) 0.029(2) 0.030(2) 0.0033(16) 0.0110(18) -0.0080(18)
C412 0.032(3) 0.030(2) 0.026(2) 0.0050(18) 0.0062(19) 0.0000(19)
C413 0.030(2) 0.027(2) 0.023(2) 0.0042(18) 0.0059(17) -0.0020(18)
C414 0.055(4) 0.041(3) 0.047(3) 0.001(2) 0.022(3) -0.015(3)
I415 0.02645(14) 0.02987(14) 0.02697(14) 0.00171(12) 0.00604(11) -0.00015(12)
C416 0.031(2) 0.024(2) 0.032(2) 0.0015(18) 0.0040(19) -0.0034(18)
C417 0.034(3) 0.035(3) 0.053(3) -0.007(2) -0.004(2) 0.006(2)
C418 0.034(3) 0.036(3) 0.061(4) -0.009(3) -0.013(3) -0.002(2)
C419 0.035(3) 0.028(2) 0.035(3) 0.000(2) 0.002(2) -0.004(2)
C420 0.034(3) 0.031(3) 0.044(3) -0.008(2) -0.003(2) 0.003(2)
C421 0.032(3) 0.034(3) 0.045(3) -0.003(2) -0.006(2) -0.001(2)
C422 0.047(3) 0.033(3) 0.036(3) -0.007(2) -0.003(2) -0.003(2)
C423 0.060(4) 0.050(3) 0.041(3) -0.013(3) 0.013(3) -0.007(3)
C424 0.066(4) 0.037(3) 0.077(5) -0.020(3) -0.007(4) 0.007(3)
C425 0.055(4) 0.038(3) 0.050(3) -0.004(2) -0.001(3) -0.015(3)

loop_
_atom_type_symbol
_atom_type_scat_dispersion_real
_atom_type_scat_dispersion_imag
_atom_type_scat_Cromer_Mann_a1
_atom_type_scat_Cromer_Mann_b1
_atom_type_scat_Cromer_Mann_a2
_atom_type_scat_Cromer_Mann_b2
_atom_type_scat_Cromer_Mann_a3
_atom_type_scat_Cromer_Mann_b3
_atom_type_scat_Cromer_Mann_a4
_atom_type_scat_Cromer_Mann_b4
_atom_type_scat_Cromer_Mann_c
_atom_type_scat_source
C 0.0033 0.0016 2.3100 20.8439 1.0200 10.2075 1.5886 0.5687 0.8650 51.6512 0.2156 'International Tables Vol C 4.2.6.8 and 6.1.1.4'
H 0.0000 0.0000 0.4930 10.5109 0.3229 26.1257 0.1402 3.1424 0.0408 57.7998 0.0030 'International Tables Vol C 4.2.6.8 and 6.1.1.4'
B 0.0013 0.0007 2.0545 23.2185 1.3326 1.0210 1.0979 60.3498 0.7068 0.1403 -0.1932 'International Tables Vol C 4.2.6.8 and 6.1.1.4'
N 0.0061 0.0033 12.2126 0.0057 3.1322 9.8933 2.0125 28.9975 1.1663 0.5826 -11.5290 'International Tables Vol C 4.2.6.8 and 6.1.1.4'
F 0.0171 0.0103 3.5392 10.2825 2.6412 4.2944 1.5170 0.2615 1.0243 26.1476 0.2776 'International Tables Vol C 4.2.6.8 and 6.1.1.4'
Cl 0.1484 0.1585 11.4604 0.0104 7.1964 1.1662 6.2556 18.5194 1.6455 47.7784 -9.5574 'International Tables Vol C 4.2.6.8 and 6.1.1.4'
I -0.4742 1.8119 20.1472 4.3470 18.9949 0.3814 7.5138 27.7660 2.2735 66.8776 4.0712 'International Tables Vol C 4.2.6.8 and 6.1.1.4'

loop_
_geom_angle_atom_site_label_1
_geom_angle_atom_site_label_2
_geom_angle_atom_site_label_3
_geom_angle
_geom_angle_publ_flag
I115 Cl1 I215 147.84(5) yes
I315 Cl2 I415 142.32(5) yes
F4 B3 F5 108.5(6) yes
F4 B3 F6 110.6(5) yes
F5 B3 F6 109.1(5) yes
F4 B3 F7 117.1(6) yes
F5 B3 F7 106.2(5) yes
F6 B3 F7 105.1(5) yes
F14 B8 F15 109.47(18) yes
F14 B8 F16 109.38(18) yes
F15 B8 F16 109.89(18) yes
F14 B8 F17 108.62(17) yes
F15 B8 F17 109.78(18) yes
F16 B8 F17 109.68(18) yes
C102 C101 H1011 109.1 no
C102 C101 H1012 109.6 no
H1011 C101 H1012 110.3 no
C102 C101 H1013 107.7 no
H1011 C101 H1013 109.9 no
H1012 C101 H1013 110.1 no
C101 C102 C103 109.1(2) yes
C101 C102 H1021 109.0 no
C103 C102 H1021 110.2 no
C101 C102 H1022 109.4 no
C103 C102 H1022 108.4 no
H1021 C102 H1022 110.6 no
C102 C103 C104 109.31(19) yes
C102 C103 H1031 108.4 no
C104 C103 H1031 110.2 no
C102 C103 H1032 106.9 no
C104 C103 H1032 109.5 no
H1031 C103 H1032 112.5 no
C103 C104 C105 109.12(19) yes
C103 C104 H1041 110.9 no
C105 C104 H1041 110.2 no
C103 C104 H1042 108.3 no
C105 C104 H1042 107.1 no
H1041 C104 H1042 111.2 no
C104 C105 C106 109.56(19) yes
C104 C105 H1051 107.4 no
C106 C105 H1051 108.2 no
C104 C105 H1052 109.5 no
C106 C105 H1052 110.5 no
H1051 C105 H1052 111.6 no
C105 C106 C107 111.9(5) yes
C105 C106 H1061 107.9 no
C107 C106 H1061 108.0 no
C105 C106 H1062 109.1 no
C107 C106 H1062 109.6 no
H1061 C106 H1062 110.2 no
C106 C107 C108 113.9(5) yes
C106 C107 H1071 108.6 no
C108 C107 H1071 106.1 no
C106 C107 H1072 109.0 no
C108 C107 H1072 109.4 no
H1071 C107 H1072 109.8 no
C107 C108 N109 110.8(5) yes
C107 C108 H1081 109.0 no
N109 C108 H1081 108.6 no
C107 C108 H1082 110.7 no
N109 C108 H1082 108.3 no
H1081 C108 H1082 109.3 no
C108 N109 N110 119.5(4) yes
C108 N109 C113 128.0(4) yes
N110 N109 C113 112.3(4) yes
N109 N110 N111 104.5(4) yes
N110 N111 C112 112.8(4) yes
N110 N111 C114 118.9(4) yes
C112 N111 C114 128.2(5) yes
N111 C112 C113 104.9(4) yes
N111 C112 C116 124.3(4) yes
C113 C112 C116 130.8(4) yes
C112 C113 N109 105.4(4) yes
C112 C113 I115 130.9(4) yes
N109 C113 I115 123.6(4) yes
N111 C114 H1141 109.8 no
N111 C114 H1142 107.7 no
H1141 C114 H1142 110.2 no
N111 C114 H1143 108.0 no
H1141 C114 H1143 110.5 no
H1142 C114 H1143 110.5 no
C113 I115 Cl1 174.90(14) yes
C112 C116 C117 120.2(4) yes
C112 C116 C121 120.8(5) yes
C117 C116 C121 118.9(5) yes
C116 C117 C118 119.9(5) yes
C116 C117 H1171 120.4 no
C118 C117 H1171 119.7 no
C117 C118 C119 121.6(5) yes
C117 C118 H1181 118.7 no
C119 C118 H1181 119.6 no
C118 C119 C120 117.5(5) yes
C118 C119 C122 119.3(5) yes
C120 C119 C122 123.2(5) yes
C119 C120 C121 121.4(5) yes
C119 C120 H1201 119.8 no
C121 C120 H1201 118.9 no
C120 C121 C116 120.7(5) yes
C120 C121 H1211 119.1 no
C116 C121 H1211 120.2 no
C119 C122 C123 109.0(4) yes
C119 C122 C124 113.0(5) yes
C123 C122 C124 108.0(5) yes
C119 C122 C125 108.7(4) yes
C123 C122 C125 110.0(5) yes
C124 C122 C125 108.1(5) yes
C122 C123 H1231 109.4 no
C122 C123 H1232 109.8 no
H1231 C123 H1232 108.4 no
C122 C123 H1233 110.2 no
H1231 C123 H1233 109.5 no
H1232 C123 H1233 109.6 no
C122 C124 H1241 109.6 no
C122 C124 H1242 110.4 no
H1241 C124 H1242 108.8 no
C122 C124 H1243 110.6 no
H1241 C124 H1243 108.3 no
H1242 C124 H1243 109.1 no
C122 C125 H1251 108.9 no
C122 C125 H1252 109.8 no
H1251 C125 H1252 109.7 no
C122 C125 H1253 109.7 no
H1251 C125 H1253 108.9 no
H1252 C125 H1253 109.8 no
C202 C201 H2011 109.7 no
C202 C201 H2012 109.4 no
H2011 C201 H2012 109.5 no
C202 C201 H2013 109.4 no
H2011 C201 H2013 109.5 no
H2012 C201 H2013 109.5 no
C201 C202 C203 109.1(2) yes
C201 C202 H2021 108.1 no
C203 C202 H2021 111.1 no
C201 C202 H2022 109.5 no
C203 C202 H2022 109.0 no
H2021 C202 H2022 109.9 no
C202 C203 C204 109.0(2) yes
C202 C203 H2031 109.7 no
C204 C203 H2031 109.7 no
C202 C203 H2032 109.6 no
C204 C203 H2032 109.6 no
H2031 C203 H2032 109.1 no
C203 C204 C205 109.06(19) yes
C203 C204 H2041 109.6 no
C205 C204 H2041 109.2 no
C203 C204 H2042 109.4 no
C205 C204 H2042 109.2 no
H2041 C204 H2042 110.3 no
C204 C205 C206 109.40(19) yes
C204 C205 H2051 110.2 no
C206 C205 H2051 109.0 no
C204 C205 H2052 108.8 no
C206 C205 H2052 109.1 no
H2051 C205 H2052 110.3 no
C205 C206 C207 110.0(5) yes
C205 C206 H2061 107.8 no
C207 C206 H2061 111.2 no
C205 C206 H2062 109.7 no
C207 C206 H2062 109.1 no
H2061 C206 H2062 109.0 no
C206 C207 C208 115.7(6) yes
C206 C207 H2071 107.1 no
C208 C207 H2071 109.4 no
C206 C207 H2072 107.0 no
C208 C207 H2072 108.1 no
H2071 C207 H2072 109.5 no
C207 C208 N209 110.9(5) yes
C207 C208 H2081 110.2 no
N209 C208 H2081 109.7 no
C207 C208 H2082 108.2 no
N209 C208 H2082 107.6 no
H2081 C208 H2082 110.2 no
C208 N209 N210 118.6(4) yes
C208 N209 C213 128.7(4) yes
N210 N209 C213 112.6(4) yes
N209 N210 N211 104.3(4) yes
N210 N211 C212 113.1(4) yes
N210 N211 C214 117.4(4) yes
C212 N211 C214 129.5(4) yes
N211 C212 C213 104.7(4) yes
N211 C212 C216 126.4(4) yes
C213 C212 C216 128.8(4) yes
C212 C213 N209 105.3(4) yes
C212 C213 I215 131.1(4) yes
N209 C213 I215 123.6(4) yes
N211 C214 H2141 109.2 no
N211 C214 H2142 108.8 no
H2141 C214 H2142 109.1 no
N211 C214 H2143 109.9 no
H2141 C214 H2143 110.2 no
H2142 C214 H2143 109.6 no
C213 I215 Cl1 174.28(15) yes
C212 C216 C217 119.0(4) yes
C212 C216 C221 123.0(4) yes
C217 C216 C221 118.0(4) yes
C216 C217 C218 120.7(5) yes
C216 C217 H2171 119.2 no
C218 C217 H2171 120.1 no
C217 C218 C219 122.3(5) yes
C217 C218 H2181 118.8 no
C219 C218 H2181 118.9 no
C218 C219 C220 116.6(5) yes
C218 C219 C222 119.9(5) yes
C220 C219 C222 123.5(5) yes
C219 C220 C221 121.9(5) yes
C219 C220 H2201 119.5 no
C221 C220 H2201 118.5 no
C216 C221 C220 120.4(5) yes
C216 C221 H2211 119.3 no
C220 C221 H2211 120.3 no
C219 C222 C223 113.0(5) yes
C219 C222 C224 109.4(5) yes
C223 C222 C224 108.1(5) yes
C219 C222 C225 108.5(5) yes
C223 C222 C225 108.8(7) yes
C224 C222 C225 108.8(6) yes
C222 C223 H2231 109.5 no
C222 C223 H2232 108.9 no
H2231 C223 H2232 109.6 no
C222 C223 H2233 109.2 no
H2231 C223 H2233 109.5 no
H2232 C223 H2233 110.1 no
C222 C224 H2241 109.3 no
C222 C224 H2242 109.9 no
H2241 C224 H2242 110.2 no
C222 C224 H2243 109.3 no
H2241 C224 H2243 109.3 no
H2242 C224 H2243 108.8 no
C222 C225 H2251 109.5 no
C222 C225 H2252 109.6 no
H2251 C225 H2252 110.1 no
C222 C225 H2253 108.9 no
H2251 C225 H2253 109.4 no
H2252 C225 H2253 109.2 no
C302 C301 H3011 109.6 no
C302 C301 H3012 108.5 no
H3011 C301 H3012 109.9 no
C302 C301 H3013 108.8 no
H3011 C301 H3013 110.1 no
H3012 C301 H3013 109.9 no
C301 C302 C303 109.0(2) yes
C301 C302 H3021 110.2 no
C303 C302 H3021 110.1 no
C301 C302 H3022 108.2 no
C303 C302 H3022 109.0 no
H3021 C302 H3022 110.2 no
C302 C303 C304 109.62(19) yes
C302 C303 H3031 108.8 no
C304 C303 H3031 108.1 no
C302 C303 H3032 109.0 no
C304 C303 H3032 109.6 no
H3031 C303 H3032 111.8 no
C303 C304 C305 108.69(19) yes
C303 C304 H3041 110.7 no
C305 C304 H3041 110.1 no
C303 C304 H3042 108.9 no
C305 C304 H3042 109.1 no
H3041 C304 H3042 109.4 no
C304 C305 C306 109.97(18) yes
C304 C305 H3051 109.3 no
C306 C305 H3051 109.9 no
C304 C305 H3052 109.0 no
C306 C305 H3052 108.4 no
H3051 C305 H3052 110.3 no
C305 C306 C307 110.4(4) yes
C305 C306 H3061 109.8 no
C307 C306 H3061 107.3 no
C305 C306 H3062 110.7 no
C307 C306 H3062 109.2 no
H3061 C306 H3062 109.5 no
C306 C307 C308 115.4(5) yes
C306 C307 H3071 108.7 no
C308 C307 H3071 107.3 no
C306 C307 H3072 108.8 no
C308 C307 H3072 107.2 no
H3071 C307 H3072 109.3 no
C307 C308 N309 111.5(4) yes
C307 C308 H3081 109.3 no
N309 C308 H3081 107.9 no
C307 C308 H3082 110.0 no
N309 C308 H3082 108.4 no
H3081 C308 H3082 109.7 no
C308 N309 N310 119.5(4) yes
C308 N309 C313 128.7(4) yes
N310 N309 C313 111.8(4) yes
N309 N310 N311 104.9(3) yes
N310 N311 C312 112.7(4) yes
N310 N311 C314 118.1(4) yes
C312 N311 C314 129.2(4) yes
N311 C312 C313 104.7(4) yes
N311 C312 C316 125.0(4) yes
C313 C312 C316 130.3(4) yes
C312 C313 N309 106.0(4) yes
C312 C313 I315 130.8(3) yes
N309 C313 I315 123.2(3) yes
N311 C314 H3141 109.3 no
N311 C314 H3142 110.5 no
H3141 C314 H3142 109.4 no
N311 C314 H3143 109.3 no
H3141 C314 H3143 109.3 no
H3142 C314 H3143 109.0 no
C313 I315 Cl2 174.83(13) yes
C312 C316 C317 122.8(4) yes
C312 C316 C321 119.3(4) yes
C317 C316 C321 117.9(4) yes
C316 C317 C318 121.3(5) yes
C316 C317 H3171 119.1 no
C318 C317 H3171 119.6 no
C317 C318 C319 120.9(5) yes
C317 C318 H3181 119.7 no
C319 C318 H3181 119.4 no
C318 C319 C320 117.3(4) yes
C318 C319 C322 123.2(5) yes
C320 C319 C322 119.5(5) yes
C319 C320 C321 122.2(5) yes
C319 C320 H3201 119.4 no
C321 C320 H3201 118.4 no
C316 C321 C320 120.4(5) yes
C316 C321 H3211 119.4 no
C320 C321 H3211 120.2 no
C319 C322 C323 108.1(5) yes
C319 C322 C324 109.2(4) yes
C323 C322 C324 109.3(6) yes
C319 C322 C325 113.6(5) yes
C323 C322 C325 108.4(6) yes
C324 C322 C325 108.2(5) yes
C322 C323 H3231 109.2 no
C322 C323 H3232 108.6 no
H3231 C323 H3232 109.8 no
C322 C323 H3233 109.5 no
H3231 C323 H3233 110.1 no
H3232 C323 H3233 109.6 no
C322 C324 H3241 109.4 no
C322 C324 H3242 110.3 no
H3241 C324 H3242 109.0 no
C322 C324 H3243 110.1 no
H3241 C324 H3243 108.7 no
H3242 C324 H3243 109.3 no
C322 C325 H3251 108.8 no
C322 C325 H3252 108.4 no
H3251 C325 H3252 109.6 no
C322 C325 H3253 110.3 no
H3251 C325 H3253 109.8 no
H3252 C325 H3253 109.8 no
C402 C401 H4011 108.5 no
C402 C401 H4012 108.4 no
H4011 C401 H4012 110.3 no
C402 C401 H4013 108.1 no
H4011 C401 H4013 110.6 no
H4012 C401 H4013 110.9 no
C401 C402 C403 109.1(2) yes
C401 C402 H4021 108.0 no
C403 C402 H4021 109.9 no
C401 C402 H4022 109.0 no
C403 C402 H4022 109.8 no
H4021 C402 H4022 111.0 no
C402 C403 C404 109.34(19) yes
C402 C403 H4031 108.9 no
C404 C403 H4031 108.8 no
C402 C403 H4032 108.9 no
C404 C403 H4032 109.0 no
H4031 C403 H4032 111.9 no
C403 C404 C405 109.02(19) yes
C403 C404 H4041 110.3 no
C405 C404 H4041 110.3 no
C403 C404 H4042 107.7 no
C405 C404 H4042 109.7 no
H4041 C404 H4042 109.6 no
C404 C405 C406 109.77(18) yes
C404 C405 H4051 110.5 no
C406 C405 H4051 109.3 no
C404 C405 H4052 108.7 no
C406 C405 H4052 109.8 no
H4051 C405 H4052 108.8 no
C405 C406 C407 112.0(4) yes
C405 C406 H4061 109.9 no
C407 C406 H4061 107.5 no
C405 C406 H4062 109.9 no
C407 C406 H4062 107.8 no
H4061 C406 H4062 109.6 no
C406 C407 C408 114.7(4) yes
C406 C407 H4071 107.4 no
C408 C407 H4071 108.1 no
C406 C407 H4072 108.2 no
C408 C407 H4072 108.4 no
H4071 C407 H4072 109.9 no
C407 C408 N409 111.9(4) yes
C407 C408 H4081 109.8 no
N409 C408 H4081 108.5 no
C407 C408 H4082 109.3 no
N409 C408 H4082 107.8 no
H4081 C408 H4082 109.5 no
C408 N409 N410 118.5(4) yes
C408 N409 C413 128.7(4) yes
N410 N409 C413 112.7(4) yes
N409 N410 N411 103.9(4) yes
N410 N411 C412 113.1(4) yes
N410 N411 C414 118.1(4) yes
C412 N411 C414 128.8(4) yes
N411 C412 C413 104.5(4) yes
N411 C412 C416 123.2(4) yes
C413 C412 C416 132.3(4) yes
C412 C413 N409 105.9(4) yes
C412 C413 I415 130.5(3) yes
N409 C413 I415 123.6(3) yes
N411 C414 H4141 108.5 no
N411 C414 H4142 109.5 no
H4141 C414 H4142 110.9 no
N411 C414 H4143 108.7 no
H4141 C414 H4143 109.1 no
H4142 C414 H4143 110.0 no
C413 I415 Cl2 174.95(13) yes
C412 C416 C417 121.3(5) yes
C412 C416 C421 119.5(5) yes
C417 C416 C421 119.2(5) yes
C416 C417 C418 119.8(5) yes
C416 C417 H4171 119.7 no
C418 C417 H4171 120.5 no
C417 C418 C419 122.0(5) yes
C417 C418 H4181 118.7 no
C419 C418 H4181 119.3 no
C418 C419 C420 117.2(5) yes
C418 C419 C422 119.4(5) yes
C420 C419 C422 123.4(5) yes
C419 C420 C421 121.9(5) yes
C419 C420 H4201 119.0 no
C421 C420 H4201 119.0 no
C416 C421 C420 119.8(5) yes
C416 C421 H4211 120.2 no
C420 C421 H4211 120.0 no
C419 C422 C423 108.8(4) yes
C419 C422 C424 112.6(5) yes
C423 C422 C424 108.6(5) yes
C419 C422 C425 109.5(4) yes
C423 C422 C425 109.2(5) yes
C424 C422 C425 108.1(5) yes
C422 C423 H4231 108.3 no
C422 C423 H4232 109.3 no
H4231 C423 H4232 109.3 no
C422 C423 H4233 110.0 no
H4231 C423 H4233 108.9 no
H4232 C423 H4233 110.9 no
C422 C424 H4241 108.6 no
C422 C424 H4242 109.6 no
H4241 C424 H4242 109.7 no
C422 C424 H4243 109.9 no
H4241 C424 H4243 109.4 no
H4242 C424 H4243 109.8 no
C422 C425 H4251 109.5 no
C422 C425 H4252 110.5 no
H4251 C425 H4252 109.9 no
C422 C425 H4253 109.3 no
H4251 C425 H4253 108.2 no
H4252 C425 H4253 109.4 no

loop_
_geom_bond_atom_site_label_1
_geom_bond_atom_site_label_2
_geom_bond_distance
_geom_bond_publ_flag
Cl1 I115 2.9903(15) yes
Cl1 I215 2.9500(15) yes
Cl2 I315 2.9744(14) yes
Cl2 I415 2.9772(14) yes
B3 F4 1.313(8) yes
B3 F5 1.397(7) yes
B3 F6 1.424(7) yes
B3 F7 1.376(8) yes
B8 F14 1.419(7) yes
B8 F15 1.372(7) yes
B8 F16 1.338(7) yes
B8 F17 1.396(8) yes
C101 C102 1.459(11) yes
C101 H1011 0.963 no
C101 H1012 0.962 no
C101 H1013 0.961 no
C102 C103 1.481(11) yes
C102 H1021 0.974 no
C102 H1022 0.973 no
C103 C104 1.576(10) yes
C103 H1031 0.984 no
C103 H1032 0.980 no
C104 C105 1.552(8) yes
C104 H1041 0.991 no
C104 H1042 0.984 no
C105 C106 1.553(9) yes
C105 H1051 0.979 no
C105 H1052 0.986 no
C106 C107 1.512(8) yes
C106 H1061 0.969 no
C106 H1062 0.980 no
C107 C108 1.529(9) yes
C107 H1071 0.974 no
C107 H1072 0.972 no
C108 N109 1.476(7) yes
C108 H1081 0.966 no
C108 H1082 0.973 no
N109 N110 1.329(6) yes
N109 C113 1.354(6) yes
N110 N111 1.317(6) yes
N111 C112 1.357(6) yes
N111 C114 1.473(7) yes
C112 C113 1.382(7) yes
C112 C116 1.477(7) yes
C113 I115 2.088(4) yes
C114 H1141 0.966 no
C114 H1142 0.971 no
C114 H1143 0.962 no
C116 C117 1.396(7) yes
C116 C121 1.373(7) yes
C117 C118 1.387(7) yes
C117 H1171 0.933 no
C118 C119 1.388(7) yes
C118 H1181 0.942 no
C119 C120 1.388(7) yes
C119 C122 1.528(7) yes
C120 C121 1.388(7) yes
C120 H1201 0.938 no
C121 H1211 0.933 no
C122 C123 1.542(8) yes
C122 C124 1.535(8) yes
C122 C125 1.529(8) yes
C123 H1231 0.965 no
C123 H1232 0.962 no
C123 H1233 0.966 no
C124 H1241 0.961 no
C124 H1242 0.966 no
C124 H1243 0.959 no
C125 H1251 0.967 no
C125 H1252 0.971 no
C125 H1253 0.968 no
C201 C202 1.453(13) yes
C201 H2011 0.950 no
C201 H2012 0.950 no
C201 H2013 0.950 no
C202 C203 1.609(12) yes
C202 H2021 0.971 no
C202 H2022 0.969 no
C203 C204 1.622(10) yes
C203 H2031 0.983 no
C203 H2032 0.970 no
C204 C205 1.481(10) yes
C204 H2041 0.972 no
C204 H2042 0.981 no
C205 C206 1.507(9) yes
C205 H2051 0.993 no
C205 H2052 0.991 no
C206 C207 1.516(10) yes
C206 H2061 0.961 no
C206 H2062 0.967 no
C207 C208 1.491(10) yes
C207 H2071 0.977 no
C207 H2072 0.974 no
C208 N209 1.481(7) yes
C208 H2081 0.976 no
C208 H2082 0.975 no
N209 N210 1.330(6) yes
N209 C213 1.359(6) yes
N210 N211 1.317(6) yes
N211 C212 1.366(6) yes
N211 C214 1.474(6) yes
C212 C213 1.383(7) yes
C212 C216 1.462(6) yes
C213 I215 2.090(5) yes
C214 H2141 0.961 no
C214 H2142 0.950 no
C214 H2143 0.962 no
C216 C217 1.396(7) yes
C216 C221 1.394(7) yes
C217 C218 1.365(7) yes
C217 H2171 0.925 no
C218 C219 1.403(8) yes
C218 H2181 0.936 no
C219 C220 1.385(7) yes
C219 C222 1.529(7) yes
C220 C221 1.390(7) yes
C220 H2201 0.943 no
C221 H2211 0.922 no
C222 C223 1.525(10) yes
C222 C224 1.551(8) yes
C222 C225 1.539(9) yes
C223 H2231 0.965 no
C223 H2232 0.968 no
C223 H2233 0.965 no
C224 H2241 0.963 no
C224 H2242 0.957 no
C224 H2243 0.968 no
C225 H2251 0.961 no
C225 H2252 0.958 no
C225 H2253 0.963 no
C301 C302 1.494(12) yes
C301 H3011 0.960 no
C301 H3012 0.963 no
C301 H3013 0.959 no
C302 C303 1.503(10) yes
C302 H3021 0.987 no
C302 H3022 0.978 no
C303 C304 1.628(9) yes
C303 H3031 0.968 no
C303 H3032 0.972 no
C304 C305 1.542(8) yes
C304 H3041 0.977 no
C304 H3042 0.977 no
C305 C306 1.550(7) yes
C305 H3051 0.976 no
C305 H3052 0.977 no
C306 C307 1.543(8) yes
C306 H3061 0.972 no
C306 H3062 0.972 no
C307 C308 1.528(8) yes
C307 H3071 0.970 no
C307 H3072 0.967 no
C308 N309 1.467(6) yes
C308 H3081 0.970 no
C308 H3082 0.965 no
N309 N310 1.332(5) yes
N309 C313 1.358(6) yes
N310 N311 1.318(5) yes
N311 C312 1.366(6) yes
N311 C314 1.467(6) yes
C312 C313 1.381(6) yes
C312 C316 1.469(6) yes
C313 I315 2.095(4) yes
C314 H3141 0.951 no
C314 H3142 0.962 no
C314 H3143 0.954 no
C316 C317 1.386(7) yes
C316 C321 1.397(7) yes
C317 C318 1.397(7) yes
C317 H3171 0.927 no
C318 C319 1.394(7) yes
C318 H3181 0.937 no
C319 C320 1.384(7) yes
C319 C322 1.546(7) yes
C320 C321 1.387(7) yes
C320 H3201 0.934 no
C321 H3211 0.930 no
C322 C323 1.524(9) yes
C322 C324 1.544(7) yes
C322 C325 1.497(9) yes
C323 H3231 0.963 no
C323 H3232 0.963 no
C323 H3233 0.956 no
C324 H3241 0.960 no
C324 H3242 0.960 no
C324 H3243 0.962 no
C325 H3251 0.965 no
C325 H3252 0.962 no
C325 H3253 0.963 no
C401 C402 1.458(11) yes
C401 H4011 0.960 no
C401 H4012 0.958 no
C401 H4013 0.962 no
C402 C403 1.548(9) yes
C402 H4021 0.981 no
C402 H4022 0.981 no
C403 C404 1.570(8) yes
C403 H4031 0.967 no
C403 H4032 0.965 no
C404 C405 1.543(8) yes
C404 H4041 0.982 no
C404 H4042 0.982 no
C405 C406 1.551(7) yes
C405 H4051 0.987 no
C405 H4052 0.985 no
C406 C407 1.548(7) yes
C406 H4061 0.977 no
C406 H4062 0.978 no
C407 C408 1.504(8) yes
C407 H4071 0.972 no
C407 H4072 0.971 no
C408 N409 1.470(6) yes
C408 H4081 0.973 no
C408 H4082 0.970 no
N409 N410 1.331(5) yes
N409 C413 1.346(6) yes
N410 N411 1.317(6) yes
N411 C412 1.365(6) yes
N411 C414 1.468(6) yes
C412 C413 1.375(6) yes
C412 C416 1.472(7) yes
C413 I415 2.095(4) yes
C414 H4141 0.957 no
C414 H4142 0.947 no
C414 H4143 0.952 no
C416 C417 1.380(7) yes
C416 C421 1.393(7) yes
C417 C418 1.388(7) yes
C417 H4171 0.937 no
C418 C419 1.388(7) yes
C418 H4181 0.932 no
C419 C420 1.382(7) yes
C419 C422 1.534(7) yes
C420 C421 1.386(7) yes
C420 H4201 0.932 no
C421 H4211 0.935 no
C422 C423 1.529(8) yes
C422 C424 1.526(8) yes
C422 C425 1.533(8) yes
C423 H4231 0.967 no
C423 H4232 0.970 no
C423 H4233 0.967 no
C424 H4241 0.959 no
C424 H4242 0.963 no
C424 H4243 0.957 no
C425 H4251 0.967 no
C425 H4252 0.970 no
C425 H4253 0.966 no
